data_7212779
loop_
_publ_author_name
'Pointillart, Fabrice'
'Boubekeur, Kamal'
'Herson, Patrick'
'Train, Cyrille'

_publ_section_title
;
 Barium one-dimensional coordination polymers from barium \b-diketonates
 and 2,2&#x2032;-bipyrimidine derivatives
;
_journal_issue 11
_journal_name_full CrystEngComm
_journal_page_first 3430
_journal_paper_doi 10.1039/c0ce00076k
_journal_volume 12
_journal_year 2010
_chemical_formula_moiety 'C22 H16 Ba1 F12 N4 O4'
_chemical_formula_sum 'C22 H16 Ba F12 N4 O4'
_chemical_formula_weight 765.3
_chemical_name_systematic
;
?
;
_space_group_IT_number 2
_symmetry_cell_setting triclinic
_symmetry_space_group_name_Hall '-P 1'
_symmetry_space_group_name_H-M 'P -1'
_atom_sites_solution_hydrogens geom
_atom_sites_solution_primary direct
_atom_sites_solution_secondary difmap
_audit_creation_method SHELXL-97
_cell_angle_alpha 81.750(5)
_cell_angle_beta 85.689(6)
_cell_angle_gamma 72.637(5)
_cell_formula_units_Z 4
_cell_length_a 11.7390(10)
_cell_length_b 13.3460(9)
_cell_length_c 19.5040(17)
_cell_measurement_reflns_used 121
_cell_measurement_temperature 250(2)
_cell_measurement_theta_max 19.59
_cell_measurement_theta_min 3.56
_cell_volume 2884.6(4)
_computing_cell_refinement 'DIRAX/LSQ (Duisenberg & Schreurs, 1989-2000)'
_computing_data_collection 'COLLECT (Nonius BV, 1997-2000)'
_computing_data_reduction 'EvalCCD (Duisenberg & Schreurs 1990-2000)'
_computing_molecular_graphics 'DIAMOND (Brandenburg, 1999)'
_computing_publication_material 'SHELXL-97 (Sheldrick, 1997)'
_computing_structure_refinement 'SHELXL-97 (Sheldrick, 1997)'
_computing_structure_solution 'SHELXS-97 (Sheldrick, 1990)'
_diffrn_ambient_temperature 250(2)
_diffrn_detector_area_resol_mean 9
_diffrn_measured_fraction_theta_full 0.994
_diffrn_measured_fraction_theta_max 0.994
_diffrn_measurement_device '95mm CCD camera on \k-goniostat'
_diffrn_measurement_device_type KappaCCD
_diffrn_measurement_method CCD
_diffrn_radiation_monochromator 'horizonally mounted graphite crystal'
_diffrn_radiation_source 'fine-focus sealed tube'
_diffrn_radiation_type MoK\a
_diffrn_radiation_wavelength 0.71073
_diffrn_reflns_av_R_equivalents 0.0569
_diffrn_reflns_av_sigmaI/netI 0.0910
_diffrn_reflns_limit_h_max 16
_diffrn_reflns_limit_h_min -16
_diffrn_reflns_limit_k_max 18
_diffrn_reflns_limit_k_min -18
_diffrn_reflns_limit_l_max 26
_diffrn_reflns_limit_l_min -27
_diffrn_reflns_number 57551
_diffrn_reflns_theta_full 30.00
_diffrn_reflns_theta_max 30.00
_diffrn_reflns_theta_min 1.81
_diffrn_standards_decay_% 0
_diffrn_standards_number 0
_exptl_absorpt_coefficient_mu 1.489
_exptl_absorpt_correction_T_max 0.8300
_exptl_absorpt_correction_T_min 0.6472
_exptl_absorpt_correction_type multi-scan
_exptl_absorpt_process_details
;
R.H. Blessing, Acta Cryst. (1995), A51, 33-38
;
_exptl_crystal_colour colorless
_exptl_crystal_density_diffrn 1.763
_exptl_crystal_density_meas ?
_exptl_crystal_density_method 'not measured'
_exptl_crystal_description plate
_exptl_crystal_F_000 1488
_exptl_crystal_size_max 0.32
_exptl_crystal_size_mid 0.22
_exptl_crystal_size_min 0.13
_refine_diff_density_max 0.897
_refine_diff_density_min -0.817
_refine_diff_density_rms 0.104
_refine_ls_extinction_method none
_refine_ls_goodness_of_fit_ref 1.004
_refine_ls_hydrogen_treatment constr
_refine_ls_matrix_type full
_refine_ls_number_parameters 783
_refine_ls_number_reflns 16739
_refine_ls_number_restraints 0
_refine_ls_restrained_S_all 1.004
_refine_ls_R_factor_all 0.1263
_refine_ls_R_factor_gt 0.0467
_refine_ls_shift/su_max 0.000
_refine_ls_shift/su_mean 0.000
_refine_ls_structure_factor_coef Fsqd
_refine_ls_weighting_details 'calc w=1/[\s^2^(Fo^2^)+(0.0584P)^2^+0.4900P] where P=(Fo^2^+2Fc^2^)/3'
_refine_ls_weighting_scheme calc
_refine_ls_wR_factor_gt 0.1065
_refine_ls_wR_factor_ref 0.1297
_reflns_number_gt 8450
_reflns_number_total 16739
_reflns_threshold_expression >2sigma(I)
_cod_data_source_file c0ce00076k.txt
_cod_data_source_block 3
_cod_depositor_comments
;
The following automatic conversions were performed:

'_exptl_crystal_density_meas' value 'not measured' was changed to '?'
- the value is perceived as not measured.

Automatic conversion script
Id: cif_fix_values 3008 2015-01-20 13:52:24Z robertas 
;
_cod_original_formula_sum 'C22 H16 Ba1 F12 N4 O4'
_cod_database_code 7212779

loop_
_symmetry_equiv_pos_as_xyz
'x, y, z'
'-x, -y, -z'

loop_
_atom_site_label
_atom_site_type_symbol
_atom_site_fract_x
_atom_site_fract_y
_atom_site_fract_z
_atom_site_U_iso_or_equiv
_atom_site_adp_type
_atom_site_occupancy
_atom_site_symmetry_multiplicity
_atom_site_calc_flag
_atom_site_refinement_flags
Ba1 Ba 0.12805(2) 0.705842(17) 0.546818(13) 0.02981(8) Uani 1 1 d .
F1 F -0.1363(3) 0.5910(3) 0.7536(2) 0.0944(13) Uani 1 1 d .
F2 F -0.0374(4) 0.4349(3) 0.7845(2) 0.1114(15) Uani 1 1 d .
F3 F -0.1321(3) 0.4738(3) 0.69133(19) 0.0973(13) Uani 1 1 d .
F4 F 0.4318(5) 0.3453(3) 0.6046(3) 0.170(3) Uani 1 1 d .
F5 F 0.3164(5) 0.2675(4) 0.6319(5) 0.217(4) Uani 1 1 d .
F6 F 0.3909(6) 0.3094(5) 0.7036(3) 0.220(4) Uani 1 1 d .
F7 F 0.3189(4) 0.8361(4) 0.31695(19) 0.1140(16) Uani 1 1 d .
F8 F 0.2572(4) 0.9892(3) 0.3482(2) 0.1180(17) Uani 1 1 d .
F9 F 0.4403(3) 0.9032(3) 0.3497(2) 0.0943(12) Uani 1 1 d .
F10 F 0.4946(4) 0.8763(6) 0.6164(4) 0.209(4) Uani 1 1 d .
F11 F 0.3382(6) 0.9076(6) 0.6686(3) 0.184(3) Uani 1 1 d .
F12 F 0.3619(8) 1.0098(5) 0.5940(4) 0.205(4) Uani 1 1 d .
O1 O 0.0261(3) 0.6194(2) 0.65902(18) 0.0512(9) Uani 1 1 d .
O2 O 0.2676(3) 0.5232(2) 0.61037(17) 0.0477(8) Uani 1 1 d .
O3 O 0.2592(3) 0.7778(3) 0.44404(17) 0.0519(9) Uani 1 1 d .
O4 O 0.2901(3) 0.7889(3) 0.58705(18) 0.0559(9) Uani 1 1 d .
N1 N -0.0767(3) 0.6301(2) 0.5230(2) 0.0344(9) Uani 1 1 d .
N2 N 0.1432(3) 0.5214(3) 0.47675(18) 0.0311(8) Uani 1 1 d .
N3 N 0.0020(3) 0.8950(3) 0.45089(19) 0.0370(9) Uani 1 1 d .
N4 N 0.0247(3) 0.9211(2) 0.58422(18) 0.0332(8) Uani 1 1 d .
C1 C 0.0419(4) 0.5269(4) 0.6874(2) 0.0408(11) Uani 1 1 d .
C2 C 0.1425(5) 0.4405(3) 0.6842(3) 0.0521(14) Uani 1 1 d .
H2 H 0.1411 0.3751 0.7092 0.062 Uiso 1 1 calc R
C3 C 0.2450(5) 0.4466(4) 0.6458(3) 0.0448(12) Uani 1 1 d .
C4 C -0.0667(5) 0.5067(4) 0.7295(3) 0.0535(14) Uani 1 1 d .
C5 C 0.3472(6) 0.3442(5) 0.6484(4) 0.0644(17) Uani 1 1 d .
C6 C 0.3114(4) 0.8480(4) 0.4370(3) 0.0466(13) Uani 1 1 d .
C7 C 0.3512(5) 0.8898(4) 0.4887(3) 0.0561(14) Uani 1 1 d .
H7 H 0.3893 0.9427 0.4755 0.067 Uiso 1 1 calc R
C8 C 0.3374(4) 0.8572(4) 0.5589(3) 0.0470(13) Uani 1 1 d .
C9 C 0.3305(5) 0.8949(5) 0.3629(3) 0.0591(15) Uani 1 1 d .
C10 C 0.3874(6) 0.9087(6) 0.6093(4) 0.075(2) Uani 1 1 d .
C11 C -0.0604(4) 0.5301(3) 0.5124(2) 0.0273(9) Uani 1 1 d .
C12 C -0.1854(4) 0.6832(3) 0.5467(3) 0.0455(12) Uani 1 1 d .
C13 C -0.2753(4) 0.6368(3) 0.5584(3) 0.0444(12) Uani 1 1 d .
H13 H -0.3516 0.6753 0.5736 0.053 Uiso 1 1 calc R
C14 C 0.2530(4) 0.4674(3) 0.4525(2) 0.0343(10) Uani 1 1 d .
C15 C -0.2039(5) 0.7964(4) 0.5601(4) 0.089(3) Uani 1 1 d .
H15A H -0.1529 0.8280 0.5282 0.133 Uiso 1 1 calc R
H15B H -0.1837 0.7967 0.6074 0.133 Uiso 1 1 calc R
H15C H -0.2867 0.8368 0.5532 0.133 Uiso 1 1 calc R
C16 C 0.3483(5) 0.5221(4) 0.4411(3) 0.0592(16) Uani 1 1 d .
H16A H 0.3738 0.5307 0.4855 0.089 Uiso 1 1 calc R
H16B H 0.3171 0.5911 0.4145 0.089 Uiso 1 1 calc R
H16C H 0.4159 0.4800 0.4159 0.089 Uiso 1 1 calc R
C17 C -0.0065(4) 0.9933(3) 0.4630(2) 0.0293(9) Uani 1 1 d .
C18 C -0.0080(5) 0.8815(3) 0.3840(2) 0.0435(12) Uani 1 1 d .
C19 C -0.0268(5) 0.9665(3) 0.3325(2) 0.0459(12) Uani 1 1 d .
H19 H -0.0340 0.9571 0.2863 0.055 Uiso 1 1 calc R
C20 C 0.0351(5) 0.9350(3) 0.6506(2) 0.0427(12) Uani 1 1 d .
C21 C 0.0031(7) 0.7717(4) 0.3686(3) 0.082(2) Uani 1 1 d .
H21A H -0.0464 0.7402 0.4016 0.123 Uiso 1 1 calc R
H21B H 0.0857 0.7288 0.3722 0.123 Uiso 1 1 calc R
H21C H -0.0229 0.7752 0.3220 0.123 Uiso 1 1 calc R
C22 C 0.0582(6) 0.8398(4) 0.7044(3) 0.0698(19) Uani 1 1 d .
H22A H 0.1393 0.7951 0.6981 0.105 Uiso 1 1 calc R
H22B H 0.0025 0.8004 0.6996 0.105 Uiso 1 1 calc R
H22C H 0.0479 0.8622 0.7502 0.105 Uiso 1 1 calc R
Ba2 Ba 0.61929(2) 0.209253(18) 0.046446(13) 0.03377(9) Uani 1 1 d .
F13 F 0.5209(6) 0.4691(7) 0.2837(4) 0.241(4) Uani 1 1 d .
F14 F 0.4359(7) 0.3595(5) 0.2792(3) 0.190(3) Uani 1 1 d .
F15 F 0.3984(6) 0.4956(4) 0.2148(3) 0.166(3) Uani 1 1 d .
F16 F 0.8496(5) 0.5052(4) 0.1286(4) 0.182(3) Uani 1 1 d .
F17 F 0.9532(5) 0.3585(4) 0.1724(3) 0.149(2) Uani 1 1 d .
F18 F 0.9402(5) 0.3897(5) 0.0680(3) 0.140(2) Uani 1 1 d .
F19 F 0.7788(5) -0.1320(4) 0.2087(3) 0.174(3) Uani 1 1 d .
F20 F 0.9518(4) -0.1708(3) 0.1721(2) 0.1155(16) Uani 1 1 d .
F21 F 0.8374(7) -0.2398(4) 0.1371(3) 0.204(4) Uani 1 1 d .
F22 F 0.8106(6) -0.0794(7) -0.1318(3) 0.199(4) Uani 1 1 d .
F23 F 0.9675(7) -0.1246(7) -0.0990(4) 0.289(6) Uani 1 1 d .
F24 F 0.9035(9) 0.0195(6) -0.1446(4) 0.242(5) Uani 1 1 d .
O5 O 0.5459(3) 0.3082(3) 0.15776(18) 0.0550(9) Uani 1 1 d .
O6 O 0.7751(3) 0.2959(3) 0.09184(19) 0.0553(9) Uani 1 1 d .
O7 O 0.7536(3) 0.0253(3) 0.1103(2) 0.0623(10) Uani 1 1 d .
O8 O 0.7712(3) 0.0856(2) -0.03666(19) 0.0599(10) Uani 1 1 d .
N5 N 0.4175(3) 0.4053(3) 0.0214(2) 0.0386(9) Uani 1 1 d .
N6 N 0.6346(4) 0.4118(2) -0.03355(19) 0.0402(10) Uani 1 1 d .
N7 N 0.4962(3) 0.0434(3) 0.08396(18) 0.0368(9) Uani 1 1 d .
N8 N 0.5029(4) 0.1230(3) -0.05168(19) 0.0432(10) Uani 1 1 d .
C23 C 0.5756(5) 0.3707(4) 0.1888(3) 0.0519(14) Uani 1 1 d .
C24 C 0.6794(5) 0.4020(4) 0.1779(3) 0.0612(15) Uani 1 1 d .
H24 H 0.6883 0.4532 0.2038 0.073 Uiso 1 1 calc R
C25 C 0.7692(5) 0.3622(4) 0.1314(3) 0.0513(13) Uani 1 1 d .
C26 C 0.4857(8) 0.4203(7) 0.2427(4) 0.088(2) Uani 1 1 d .
C27 C 0.8765(6) 0.4063(6) 0.1256(4) 0.0751(19) Uani 1 1 d .
C28 C 0.8107(5) -0.0607(4) 0.0931(3) 0.0585(15) Uani 1 1 d .
C29 C 0.8492(5) -0.0844(4) 0.0254(3) 0.0600(16) Uani 1 1 d .
H29 H 0.8900 -0.1550 0.0196 0.072 Uiso 1 1 calc R
C30 C 0.8303(4) -0.0100(4) -0.0327(3) 0.0517(14) Uani 1 1 d .
C31 C 0.8456(6) -0.1528(5) 0.1510(4) 0.082(2) Uani 1 1 d .
C32 C 0.8764(7) -0.0455(6) -0.1015(4) 0.084(2) Uani 1 1 d .
C33 C 0.4400(4) 0.4978(3) 0.0151(2) 0.0323(10) Uani 1 1 d .
C34 C 0.7413(5) 0.4166(4) -0.0610(3) 0.0513(14) Uani 1 1 d .
C35 C 0.7725(5) 0.5086(4) -0.0692(3) 0.0559(15) Uani 1 1 d .
H35 H 0.8478 0.5105 -0.0884 0.067 Uiso 1 1 calc R
C36 C 0.3086(4) 0.4015(3) 0.0488(3) 0.0502(13) Uani 1 1 d .
C37 C 0.8280(6) 0.3162(4) -0.0821(4) 0.097(3) Uani 1 1 d .
H37A H 0.8389 0.2606 -0.0431 0.145 Uiso 1 1 calc R
H37B H 0.9042 0.3286 -0.0962 0.145 Uiso 1 1 calc R
H37C H 0.7966 0.2950 -0.1204 0.145 Uiso 1 1 calc R
C38 C 0.2790(6) 0.2997(5) 0.0539(5) 0.096(3) Uani 1 1 d .
H38A H 0.3010 0.2702 0.0105 0.144 Uiso 1 1 calc R
H38B H 0.1939 0.3121 0.0634 0.144 Uiso 1 1 calc R
H38C H 0.3228 0.2504 0.0911 0.144 Uiso 1 1 calc R
C39 C 0.4981(4) -0.0219(3) 0.0375(2) 0.0308(10) Uani 1 1 d .
C40 C 0.5045(5) 0.1622(4) -0.1189(3) 0.0550(15) Uani 1 1 d .
C41 C 0.5089(5) 0.0994(4) -0.1698(2) 0.0490(13) Uani 1 1 d .
H41 H 0.5122 0.1267 -0.2168 0.059 Uiso 1 1 calc R
C42 C 0.4914(5) 0.0028(4) 0.1512(2) 0.0428(12) Uani 1 1 d .
C43 C 0.5034(9) 0.2762(5) -0.1358(3) 0.115(3) Uani 1 1 d .
H43A H 0.4250 0.3218 -0.1243 0.173 Uiso 1 1 calc R
H43B H 0.5217 0.2910 -0.1848 0.173 Uiso 1 1 calc R
H43C H 0.5628 0.2891 -0.1090 0.173 Uiso 1 1 calc R
C44 C 0.4866(7) 0.0754(5) 0.2046(3) 0.078(2) Uani 1 1 d .
H44A H 0.5670 0.0755 0.2129 0.117 Uiso 1 1 calc R
H44B H 0.4502 0.0508 0.2474 0.117 Uiso 1 1 calc R
H44C H 0.4396 0.1466 0.1877 0.117 Uiso 1 1 calc R

loop_
_atom_site_aniso_label
_atom_site_aniso_U_11
_atom_site_aniso_U_22
_atom_site_aniso_U_33
_atom_site_aniso_U_23
_atom_site_aniso_U_13
_atom_site_aniso_U_12
Ba1 0.04022(17) 0.02125(13) 0.03130(16) -0.00136(11) 0.00183(12) -0.01567(11)
F1 0.085(3) 0.094(3) 0.112(3) -0.033(2) 0.051(2) -0.043(2)
F2 0.090(3) 0.141(4) 0.085(3) 0.065(3) 0.005(2) -0.045(3)
F3 0.101(3) 0.154(4) 0.076(3) -0.030(3) 0.011(2) -0.092(3)
F4 0.119(4) 0.078(3) 0.231(7) 0.056(3) 0.075(4) 0.042(3)
F5 0.117(4) 0.073(3) 0.455(13) -0.107(5) -0.016(6) 0.015(3)
F6 0.230(7) 0.206(6) 0.102(4) -0.037(4) -0.092(4) 0.151(6)
F7 0.186(5) 0.140(4) 0.048(2) -0.006(2) 0.027(3) -0.107(3)
F8 0.126(4) 0.082(3) 0.094(3) 0.039(2) 0.030(3) 0.016(2)
F9 0.079(3) 0.122(3) 0.086(3) 0.011(2) 0.031(2) -0.054(2)
F10 0.059(3) 0.304(8) 0.305(8) -0.229(7) -0.040(4) -0.018(4)
F11 0.172(5) 0.329(10) 0.147(5) -0.151(6) 0.044(4) -0.172(6)
F12 0.350(10) 0.104(4) 0.202(7) -0.033(4) -0.140(7) -0.090(5)
O1 0.063(2) 0.0349(18) 0.052(2) 0.0014(16) 0.0133(18) -0.0155(16)
O2 0.044(2) 0.0448(19) 0.050(2) 0.0107(16) -0.0043(16) -0.0134(15)
O3 0.075(3) 0.049(2) 0.044(2) -0.0087(16) 0.0130(18) -0.0378(18)
O4 0.064(2) 0.069(2) 0.048(2) -0.0012(19) -0.0111(18) -0.040(2)
N1 0.029(2) 0.0225(17) 0.052(2) -0.0053(16) 0.0008(17) -0.0091(15)
N2 0.033(2) 0.0293(18) 0.035(2) -0.0093(16) 0.0030(16) -0.0145(15)
N3 0.051(2) 0.0240(18) 0.039(2) -0.0024(16) -0.0074(18) -0.0154(16)
N4 0.046(2) 0.0213(17) 0.031(2) -0.0024(15) 0.0025(17) -0.0095(15)
C1 0.049(3) 0.045(3) 0.032(3) 0.002(2) -0.003(2) -0.021(2)
C2 0.076(4) 0.028(2) 0.049(3) 0.011(2) 0.003(3) -0.019(2)
C3 0.057(3) 0.039(3) 0.038(3) 0.004(2) -0.014(2) -0.013(2)
C4 0.064(4) 0.053(3) 0.046(3) 0.005(3) -0.002(3) -0.027(3)
C5 0.065(4) 0.045(3) 0.077(5) -0.005(3) -0.016(4) -0.005(3)
C6 0.046(3) 0.042(3) 0.054(3) -0.003(2) 0.019(3) -0.022(2)
C7 0.064(4) 0.051(3) 0.067(4) -0.011(3) 0.011(3) -0.038(3)
C8 0.036(3) 0.047(3) 0.066(4) -0.016(3) -0.006(3) -0.020(2)
C9 0.060(4) 0.056(3) 0.061(4) 0.002(3) 0.019(3) -0.027(3)
C10 0.064(5) 0.084(5) 0.099(6) -0.042(4) -0.005(4) -0.043(4)
C11 0.033(2) 0.0200(19) 0.030(2) -0.0018(17) -0.0033(18) -0.0081(16)
C12 0.038(3) 0.025(2) 0.075(4) -0.013(2) 0.000(3) -0.0081(19)
C13 0.031(3) 0.036(2) 0.065(3) -0.013(2) 0.011(2) -0.008(2)
C14 0.033(3) 0.034(2) 0.040(3) -0.009(2) 0.003(2) -0.0141(19)
C15 0.060(4) 0.034(3) 0.183(8) -0.051(4) 0.034(4) -0.022(3)
C16 0.052(3) 0.056(3) 0.083(4) -0.030(3) 0.026(3) -0.032(3)
C17 0.032(2) 0.024(2) 0.032(2) -0.0004(18) 0.0009(19) -0.0107(17)
C18 0.070(4) 0.028(2) 0.037(3) -0.002(2) -0.014(2) -0.020(2)
C19 0.072(4) 0.035(2) 0.031(3) -0.005(2) -0.009(2) -0.013(2)
C20 0.067(3) 0.030(2) 0.030(3) -0.002(2) 0.001(2) -0.014(2)
C21 0.169(7) 0.033(3) 0.055(4) -0.014(3) -0.041(4) -0.034(4)
C22 0.131(6) 0.041(3) 0.033(3) 0.001(2) 0.005(3) -0.021(3)
Ba2 0.04630(19) 0.02185(13) 0.03470(17) -0.00616(11) 0.00261(13) -0.01206(12)
F13 0.171(6) 0.431(11) 0.202(6) -0.262(8) 0.068(5) -0.126(7)
F14 0.258(8) 0.139(5) 0.138(5) -0.027(4) 0.144(5) -0.035(5)
F15 0.165(5) 0.131(4) 0.137(5) -0.023(4) 0.054(4) 0.043(4)
F16 0.141(5) 0.091(3) 0.347(10) -0.048(5) 0.006(5) -0.077(3)
F17 0.134(4) 0.196(5) 0.149(5) 0.061(4) -0.084(4) -0.117(4)
F18 0.118(4) 0.230(6) 0.122(4) -0.012(4) -0.003(3) -0.133(4)
F19 0.138(5) 0.138(4) 0.160(5) 0.091(4) 0.027(4) 0.032(4)
F20 0.091(3) 0.102(3) 0.124(4) 0.028(3) -0.031(3) 0.004(2)
F21 0.366(10) 0.082(3) 0.199(6) 0.080(4) -0.160(7) -0.127(5)
F22 0.199(7) 0.355(10) 0.140(5) -0.163(6) 0.073(5) -0.183(7)
F23 0.223(8) 0.328(10) 0.193(7) -0.152(7) -0.016(6) 0.163(8)
F24 0.433(12) 0.185(6) 0.168(6) -0.116(5) 0.219(8) -0.191(8)
O5 0.059(2) 0.061(2) 0.054(2) -0.0267(19) 0.0099(18) -0.0254(19)
O6 0.049(2) 0.056(2) 0.068(3) -0.019(2) 0.0067(19) -0.0246(18)
O7 0.066(3) 0.045(2) 0.065(3) 0.0051(19) -0.005(2) -0.0046(19)
O8 0.073(3) 0.0362(19) 0.060(2) -0.0082(17) 0.012(2) -0.0027(18)
N5 0.038(2) 0.0237(18) 0.053(3) -0.0035(17) 0.0006(19) -0.0084(15)
N6 0.054(3) 0.0206(17) 0.040(2) -0.0025(16) 0.0149(19) -0.0063(16)
N7 0.058(3) 0.0325(19) 0.026(2) -0.0044(16) 0.0024(18) -0.0230(17)
N8 0.077(3) 0.0280(19) 0.031(2) 0.0009(16) -0.007(2) -0.0253(19)
C23 0.068(4) 0.049(3) 0.039(3) -0.012(3) -0.001(3) -0.015(3)
C24 0.073(4) 0.054(3) 0.065(4) -0.024(3) -0.007(3) -0.023(3)
C25 0.057(3) 0.042(3) 0.060(4) 0.003(3) -0.012(3) -0.022(3)
C26 0.115(7) 0.088(5) 0.065(5) -0.041(4) 0.019(5) -0.025(5)
C27 0.070(5) 0.090(5) 0.081(5) -0.014(4) -0.017(4) -0.042(4)
C28 0.038(3) 0.043(3) 0.088(5) 0.007(3) -0.014(3) -0.005(2)
C29 0.050(3) 0.027(3) 0.095(5) -0.005(3) 0.000(3) -0.001(2)
C30 0.040(3) 0.040(3) 0.076(4) -0.023(3) 0.010(3) -0.010(2)
C31 0.057(4) 0.048(4) 0.115(6) 0.034(4) -0.002(4) 0.000(3)
C32 0.087(5) 0.064(4) 0.100(6) -0.047(4) 0.034(5) -0.015(4)
C33 0.038(3) 0.024(2) 0.034(2) -0.0032(18) -0.002(2) -0.0083(18)
C34 0.054(3) 0.034(3) 0.054(3) 0.001(2) 0.020(3) -0.004(2)
C35 0.042(3) 0.041(3) 0.076(4) 0.006(3) 0.017(3) -0.010(2)
C36 0.039(3) 0.029(2) 0.081(4) 0.001(2) 0.000(3) -0.013(2)
C37 0.101(5) 0.044(3) 0.124(6) -0.011(4) 0.071(5) -0.007(3)
C38 0.066(4) 0.055(4) 0.173(8) -0.007(4) 0.021(5) -0.037(3)
C39 0.041(3) 0.029(2) 0.024(2) -0.0015(18) -0.0034(19) -0.0128(19)
C40 0.106(5) 0.039(3) 0.030(3) 0.002(2) -0.011(3) -0.036(3)
C41 0.078(4) 0.051(3) 0.024(2) 0.007(2) -0.002(2) -0.033(3)
C42 0.064(3) 0.043(3) 0.030(3) -0.008(2) 0.000(2) -0.027(2)
C43 0.270(11) 0.061(4) 0.039(4) 0.025(3) -0.035(5) -0.091(5)
C44 0.153(7) 0.075(4) 0.025(3) -0.010(3) 0.012(3) -0.065(4)

loop_
_atom_type_symbol
_atom_type_description
_atom_type_scat_dispersion_real
_atom_type_scat_dispersion_imag
_atom_type_scat_source
C C 0.0033 0.0016 'International Tables Vol C Tables 4.2.6.8 and 6.1.1.4'
H H 0.0000 0.0000 'International Tables Vol C Tables 4.2.6.8 and 6.1.1.4'
Ba Ba -0.3244 2.2819 'International Tables Vol C Tables 4.2.6.8 and 6.1.1.4'
F F 0.0171 0.0103 'International Tables Vol C Tables 4.2.6.8 and 6.1.1.4'
N N 0.0061 0.0033 'International Tables Vol C Tables 4.2.6.8 and 6.1.1.4'
O O 0.0106 0.0060 'International Tables Vol C Tables 4.2.6.8 and 6.1.1.4'

loop_
_geom_angle_atom_site_label_1
_geom_angle_atom_site_label_2
_geom_angle_atom_site_label_3
_geom_angle
_geom_angle_site_symmetry_1
_geom_angle_site_symmetry_3
O3 Ba1 O4 64.73(11) . .
O3 Ba1 O2 107.68(11) . .
O4 Ba1 O2 84.09(11) . .
O3 Ba1 O1 171.79(11) . .
O4 Ba1 O1 109.65(11) . .
O2 Ba1 O1 65.00(10) . .
O3 Ba1 N2 90.69(9) . .
O4 Ba1 N2 134.08(11) . .
O2 Ba1 N2 66.45(10) . .
O1 Ba1 N2 89.56(10) . .
O3 Ba1 N4 90.42(10) . .
O4 Ba1 N4 66.45(11) . .
O2 Ba1 N4 134.80(10) . .
O1 Ba1 N4 92.60(10) . .
N2 Ba1 N4 156.63(10) . .
O3 Ba1 N1 123.31(11) . .
O4 Ba1 N1 170.00(10) . .
O2 Ba1 N1 97.92(10) . .
O1 Ba1 N1 63.01(11) . .
N2 Ba1 N1 54.83(9) . .
N4 Ba1 N1 106.05(9) . .
O3 Ba1 N3 62.77(11) . .
O4 Ba1 N3 96.52(10) . .
O2 Ba1 N3 168.51(10) . .
O1 Ba1 N3 124.93(10) . .
N2 Ba1 N3 105.94(10) . .
N4 Ba1 N3 54.58(10) . .
N1 Ba1 N3 83.47(10) . .
C1 O1 Ba1 133.1(3) . .
C3 O2 Ba1 132.6(3) . .
C6 O3 Ba1 134.0(3) . .
C8 O4 Ba1 133.6(3) . .
C11 N1 C12 117.2(4) . .
C11 N1 Ba1 121.0(3) . .
C12 N1 Ba1 117.8(3) . .
C11 N2 C14 117.2(3) 2_566 .
C11 N2 Ba1 121.8(3) 2_566 .
C14 N2 Ba1 117.3(3) . .
C17 N3 C18 116.6(4) . .
C17 N3 Ba1 121.5(3) . .
C18 N3 Ba1 117.7(3) . .
C17 N4 C20 116.9(3) 2_576 .
C17 N4 Ba1 122.1(3) 2_576 .
C20 N4 Ba1 117.0(3) . .
O1 C1 C2 128.6(5) . .
O1 C1 C4 114.6(4) . .
C2 C1 C4 116.7(4) . .
C3 C2 C1 122.7(4) . .
C3 C2 H2 118.6 . .
C1 C2 H2 118.6 . .
O2 C3 C2 129.9(5) . .
O2 C3 C5 114.3(5) . .
C2 C3 C5 115.7(5) . .
F1 C4 F3 107.0(5) . .
F1 C4 F2 105.2(5) . .
F3 C4 F2 107.2(5) . .
F1 C4 C1 113.0(4) . .
F3 C4 C1 110.8(4) . .
F2 C4 C1 113.2(5) . .
F6 C5 F4 107.1(7) . .
F6 C5 F5 103.0(7) . .
F4 C5 F5 100.1(7) . .
F6 C5 C3 116.5(6) . .
F4 C5 C3 115.3(6) . .
F5 C5 C3 113.0(6) . .
O3 C6 C7 127.9(5) . .
O3 C6 C9 115.7(5) . .
C7 C6 C9 116.4(5) . .
C8 C7 C6 123.2(5) . .
C8 C7 H7 118.4 . .
C6 C7 H7 118.4 . .
O4 C8 C7 128.6(5) . .
O4 C8 C10 114.2(5) . .
C7 C8 C10 117.2(5) . .
F8 C9 F7 108.1(6) . .
F8 C9 F9 106.9(5) . .
F7 C9 F9 103.5(5) . .
F8 C9 C6 111.8(5) . .
F7 C9 C6 113.0(4) . .
F9 C9 C6 113.0(5) . .
F10 C10 F11 107.6(8) . .
F10 C10 F12 106.5(7) . .
F11 C10 F12 97.6(7) . .
F10 C10 C8 116.1(6) . .
F11 C10 C8 114.4(6) . .
F12 C10 C8 112.9(7) . .
N1 C11 N2 125.4(4) . 2_566
N1 C11 C11 117.6(4) . 2_566
N2 C11 C11 117.0(4) 2_566 2_566
N1 C12 C13 121.1(4) . .
N1 C12 C15 117.4(4) . .
C13 C12 C15 121.5(4) . .
C12 C13 C14 119.3(4) . 2_566
C12 C13 H13 120.4 . .
C14 C13 H13 120.4 2_566 .
N2 C14 C13 119.9(4) . 2_566
N2 C14 C16 118.5(4) . .
C13 C14 C16 121.6(4) 2_566 .
C12 C15 H15A 109.5 . .
C12 C15 H15B 109.5 . .
H15A C15 H15B 109.5 . .
C12 C15 H15C 109.5 . .
H15A C15 H15C 109.5 . .
H15B C15 H15C 109.5 . .
C14 C16 H16A 109.5 . .
C14 C16 H16B 109.5 . .
H16A C16 H16B 109.5 . .
C14 C16 H16C 109.5 . .
H16A C16 H16C 109.5 . .
H16B C16 H16C 109.5 . .
N4 C17 N3 126.2(4) 2_576 .
N4 C17 C17 117.8(4) 2_576 2_576
N3 C17 C17 116.0(4) . 2_576
N3 C18 C19 120.3(4) . .
N3 C18 C21 117.9(4) . .
C19 C18 C21 121.7(4) . .
C20 C19 C18 119.3(4) 2_576 .
C20 C19 H19 120.3 2_576 .
C18 C19 H19 120.3 . .
N4 C20 C19 120.6(4) . 2_576
N4 C20 C22 118.0(4) . .
C19 C20 C22 121.4(4) 2_576 .
C18 C21 H21A 109.5 . .
C18 C21 H21B 109.5 . .
H21A C21 H21B 109.5 . .
C18 C21 H21C 109.5 . .
H21A C21 H21C 109.5 . .
H21B C21 H21C 109.5 . .
C20 C22 H22A 109.5 . .
C20 C22 H22B 109.5 . .
H22A C22 H22B 109.5 . .
C20 C22 H22C 109.5 . .
H22A C22 H22C 109.5 . .
H22B C22 H22C 109.5 . .
O5 Ba2 O8 157.23(12) . .
O5 Ba2 O7 98.06(11) . .
O8 Ba2 O7 65.03(11) . .
O5 Ba2 O6 64.64(11) . .
O8 Ba2 O6 97.60(11) . .
O7 Ba2 O6 85.85(12) . .
O5 Ba2 N5 66.09(11) . .
O8 Ba2 N5 133.66(11) . .
O7 Ba2 N5 159.47(11) . .
O6 Ba2 N5 97.92(10) . .
O5 Ba2 N7 96.74(10) . .
O8 Ba2 N7 89.72(10) . .
O7 Ba2 N7 64.82(11) . .
O6 Ba2 N7 143.33(11) . .
N5 Ba2 N7 102.71(10) . .
O5 Ba2 N6 89.41(10) . .
O8 Ba2 N6 95.45(10) . .
O7 Ba2 N6 142.31(12) . .
O6 Ba2 N6 64.12(11) . .
N5 Ba2 N6 54.33(10) . .
N7 Ba2 N6 151.06(11) . .
O5 Ba2 N8 134.81(11) . .
O8 Ba2 N8 65.72(12) . .
O7 Ba2 N8 98.23(11) . .
O6 Ba2 N8 158.39(11) . .
N5 Ba2 N8 85.70(10) . .
N7 Ba2 N8 54.33(10) . .
N6 Ba2 N8 102.34(10) . .
C23 O5 Ba2 137.6(3) . .
C25 O6 Ba2 135.5(3) . .
C28 O7 Ba2 136.2(4) . .
C30 O8 Ba2 136.0(3) . .
C33 N5 C36 117.1(4) . .
C33 N5 Ba2 118.6(3) . .
C36 N5 Ba2 116.9(3) . .
C33 N6 C34 116.4(4) 2_665 .
C33 N6 Ba2 118.1(3) 2_665 .
C34 N6 Ba2 118.0(3) . .
C39 N7 C42 116.1(3) . .
C39 N7 Ba2 118.4(3) . .
C42 N7 Ba2 118.2(3) . .
C40 N8 C39 116.5(4) . 2_655
C40 N8 Ba2 118.0(3) . .
C39 N8 Ba2 118.3(3) 2_655 .
O5 C23 C24 127.5(5) . .
O5 C23 C26 115.0(6) . .
C24 C23 C26 117.5(5) . .
C25 C24 C23 123.6(5) . .
C25 C24 H24 118.2 . .
C23 C24 H24 118.2 . .
O6 C25 C24 128.7(5) . .
O6 C25 C27 114.7(5) . .
C24 C25 C27 116.6(5) . .
F14 C26 F13 106.8(8) . .
F14 C26 F15 104.2(8) . .
F13 C26 F15 100.4(7) . .
F14 C26 C23 115.5(6) . .
F13 C26 C23 116.7(7) . .
F15 C26 C23 111.6(7) . .
F16 C27 F17 108.1(7) . .
F16 C27 F18 106.1(7) . .
F17 C27 F18 102.4(7) . .
F16 C27 C25 114.5(6) . .
F17 C27 C25 111.9(6) . .
F18 C27 C25 112.9(6) . .
O7 C28 C29 127.3(5) . .
O7 C28 C31 116.8(6) . .
C29 C28 C31 115.9(5) . .
C30 C29 C28 123.8(5) . .
C30 C29 H29 118.1 . .
C28 C29 H29 118.1 . .
O8 C30 C29 127.9(5) . .
O8 C30 C32 113.5(6) . .
C29 C30 C32 118.4(5) . .
F21 C31 F20 106.6(6) . .
F21 C31 F19 106.4(7) . .
F20 C31 F19 102.1(7) . .
F21 C31 C28 115.2(7) . .
F20 C31 C28 113.8(6) . .
F19 C31 C28 111.5(5) . .
F24 C32 F22 104.3(9) . .
F24 C32 F23 104.1(8) . .
F22 C32 F23 99.0(7) . .
F24 C32 C30 116.4(6) . .
F22 C32 C30 116.1(7) . .
F23 C32 C30 114.7(8) . .
N5 C33 N6 126.0(4) . 2_665
N5 C33 C33 117.2(4) . 2_665
N6 C33 C33 116.8(4) 2_665 2_665
N6 C34 C35 121.7(4) . .
N6 C34 C37 117.9(5) . .
C35 C34 C37 120.4(5) . .
C34 C35 C36 118.8(5) . 2_665
C34 C35 H35 120.6 . .
C36 C35 H35 120.6 2_665 .
N5 C36 C35 120.0(4) . 2_665
N5 C36 C38 118.3(4) . .
C35 C36 C38 121.6(5) 2_665 .
C34 C37 H37A 109.5 . .
C34 C37 H37B 109.5 . .
H37A C37 H37B 109.5 . .
C34 C37 H37C 109.5 . .
H37A C37 H37C 109.5 . .
H37B C37 H37C 109.5 . .
C36 C38 H38A 109.5 . .
C36 C38 H38B 109.5 . .
H38A C38 H38B 109.5 . .
C36 C38 H38C 109.5 . .
H38A C38 H38C 109.5 . .
H38B C38 H38C 109.5 . .
N7 C39 N8 126.2(4) . 2_655
N7 C39 C39 117.0(4) . 2_655
N8 C39 C39 116.9(4) 2_655 2_655
N8 C40 C41 120.7(4) . .
N8 C40 C43 117.2(4) . .
C41 C40 C43 122.1(5) . .
C42 C41 C40 119.3(4) 2_655 .
C42 C41 H41 120.4 2_655 .
C40 C41 H41 120.4 . .
N7 C42 C41 121.2(4) . 2_655
N7 C42 C44 117.1(4) . .
C41 C42 C44 121.7(4) 2_655 .
C40 C43 H43A 109.5 . .
C40 C43 H43B 109.5 . .
H43A C43 H43B 109.5 . .
C40 C43 H43C 109.5 . .
H43A C43 H43C 109.5 . .
H43B C43 H43C 109.5 . .
C42 C44 H44A 109.5 . .
C42 C44 H44B 109.5 . .
H44A C44 H44B 109.5 . .
C42 C44 H44C 109.5 . .
H44A C44 H44C 109.5 . .
H44B C44 H44C 109.5 . .

loop_
_geom_bond_atom_site_label_1
_geom_bond_atom_site_label_2
_geom_bond_distance
_geom_bond_site_symmetry_2
Ba1 O3 2.679(3) .
Ba1 O4 2.683(3) .
Ba1 O2 2.686(3) .
Ba1 O1 2.694(3) .
Ba1 N2 2.937(3) .
Ba1 N4 2.941(3) .
Ba1 N1 2.961(3) .
Ba1 N3 2.982(3) .
F1 C4 1.303(6) .
F2 C4 1.324(6) .
F3 C4 1.310(6) .
F4 C5 1.262(7) .
F5 C5 1.271(8) .
F6 C5 1.198(7) .
F7 C9 1.311(6) .
F8 C9 1.301(6) .
F9 C9 1.330(6) .
F10 C10 1.214(7) .
F11 C10 1.254(8) .
F12 C10 1.286(8) .
O1 C1 1.243(5) .
O2 C3 1.235(5) .
O3 C6 1.251(5) .
O4 C8 1.246(6) .
N1 C11 1.335(5) .
N1 C12 1.346(5) .
N2 C11 1.338(5) 2_566
N2 C14 1.362(5) .
N3 C17 1.340(5) .
N3 C18 1.361(6) .
N4 C17 1.334(5) 2_576
N4 C20 1.354(5) .
C1 C2 1.388(7) .
C1 C4 1.536(7) .
C2 C3 1.386(7) .
C2 H2 0.9400 .
C3 C5 1.523(7) .
C6 C7 1.391(7) .
C6 C9 1.519(7) .
C7 C8 1.388(7) .
C7 H7 0.9400 .
C8 C10 1.519(7) .
C11 N2 1.338(5) 2_566
C11 C11 1.489(8) 2_566
C12 C13 1.365(6) .
C12 C15 1.518(6) .
C13 C14 1.380(6) 2_566
C13 H13 0.9400 .
C14 C13 1.380(6) 2_566
C14 C16 1.497(6) .
C15 H15A 0.9700 .
C15 H15B 0.9700 .
C15 H15C 0.9700 .
C16 H16A 0.9700 .
C16 H16B 0.9700 .
C16 H16C 0.9700 .
C17 N4 1.334(5) 2_576
C17 C17 1.505(8) 2_576
C18 C19 1.379(6) .
C18 C21 1.503(6) .
C19 C20 1.374(6) 2_576
C19 H19 0.9400 .
C20 C19 1.374(6) 2_576
C20 C22 1.498(6) .
C21 H21A 0.9700 .
C21 H21B 0.9700 .
C21 H21C 0.9700 .
C22 H22A 0.9700 .
C22 H22B 0.9700 .
C22 H22C 0.9700 .
Ba2 O5 2.658(3) .
Ba2 O8 2.666(3) .
Ba2 O7 2.678(3) .
Ba2 O6 2.695(3) .
Ba2 N5 2.967(3) .
Ba2 N7 2.968(3) .
Ba2 N6 2.968(3) .
Ba2 N8 2.969(4) .
F13 C26 1.263(8) .
F14 C26 1.249(9) .
F15 C26 1.292(9) .
F16 C27 1.270(8) .
F17 C27 1.290(8) .
F18 C27 1.310(8) .
F19 C31 1.337(8) .
F20 C31 1.285(8) .
F21 C31 1.262(8) .
F22 C32 1.227(8) .
F23 C32 1.258(8) .
F24 C32 1.215(8) .
O5 C23 1.239(6) .
O6 C25 1.240(6) .
O7 C28 1.223(6) .
O8 C30 1.251(5) .
N5 C33 1.325(5) .
N5 C36 1.361(6) .
N6 C33 1.341(5) 2_665
N6 C34 1.341(6) .
N7 C39 1.340(5) .
N7 C42 1.349(5) .
N8 C40 1.341(6) .
N8 C39 1.342(5) 2_655
C23 C24 1.394(7) .
C23 C26 1.509(8) .
C24 C25 1.369(8) .
C24 H24 0.9400 .
C25 C27 1.532(8) .
C28 C29 1.411(8) .
C28 C31 1.524(8) .
C29 C30 1.380(7) .
C29 H29 0.9400 .
C30 C32 1.496(8) .
C33 N6 1.341(5) 2_665
C33 C33 1.500(8) 2_665
C34 C35 1.368(7) .
C34 C37 1.510(7) .
C35 C36 1.379(6) 2_665
C35 H35 0.9400 .
C36 C35 1.379(6) 2_665
C36 C38 1.489(7) .
C37 H37A 0.9700 .
C37 H37B 0.9700 .
C37 H37C 0.9700 .
C38 H38A 0.9700 .
C38 H38B 0.9700 .
C38 H38C 0.9700 .
C39 N8 1.342(5) 2_655
C39 C39 1.497(8) 2_655
C40 C41 1.377(6) .
C40 C43 1.505(7) .
C41 C42 1.361(6) 2_655
C41 H41 0.9400 .
C42 C41 1.361(6) 2_655
C42 C44 1.508(6) .
C43 H43A 0.9700 .
C43 H43B 0.9700 .
C43 H43C 0.9700 .
C44 H44A 0.9700 .
C44 H44B 0.9700 .
C44 H44C 0.9700 .
